data_8104953
loop_
_publ_author_name
'Tapala, Kgaugelo C.'
'Clayton, Hadley S.'

_publ_section_title
;
 The crystal structure of
 bis(\m2-iodido)-bis(\h6-benzene)-bis(iodido)-diosmium(II), C12H12I4Os2
;
_journal_issue 1
_journal_name_full 'Zeitschrift f\"ur Kristallographie - New Crystal Structures'
_journal_page_first 31
_journal_page_last 32
_journal_paper_doi 10.1515/ncrs-2021-0398
_journal_volume 237
_journal_year 2022
_chemical_formula_moiety 'C12 H12 I4 Os2'
_chemical_formula_sum 'C12 H12 I4 Os2'
_chemical_formula_weight 1044.22
_space_group_crystal_system orthorhombic
_space_group_IT_number 61
_space_group_name_Hall '-P 2ac 2ab'
_space_group_name_H-M_alt 'P b c a'
_atom_sites_solution_hydrogens geom
_atom_sites_solution_primary 'dual - dual-space method e.g. SHELXD'
_atom_sites_solution_secondary 'dual - dual-space method e.g. SHELXD'
_cell_angle_alpha 90
_cell_angle_beta 90
_cell_angle_gamma 90
_cell_formula_units_Z 4
_cell_length_a 11.9720(5)
_cell_length_b 10.4991(4)
_cell_length_c 13.2810(6)
_cell_measurement_reflns_used 9880
_cell_measurement_temperature 173(2)
_cell_measurement_theta_max 28.34
_cell_measurement_theta_min 3
_cell_measurement_wavelength 0.71073
_cell_volume 1669.36(12)
_computing_cell_refinement 'SAINT-Plus (Bruker, 2016)'
_computing_data_collection 'APEX3 (Bruker, 2016)'
_computing_data_reduction 'SAINT-Plus and XPREP (Bruker 2016)'
_computing_molecular_graphics 'Ortep for Windows (Farrugia, 2012) and Mercury (Macrae et al., 2006)'
_computing_publication_material 'WinGX publication routines (Farrugia, 2012)'
_computing_structure_refinement 'SHELXL-2018/3 (Sheldrick, 2018)'
_computing_structure_solution 'SHELXT-2014 (Sheldrick, 2014)'
_diffrn_ambient_temperature 173(2)
_diffrn_measured_fraction_theta_full 0.999
_diffrn_measured_fraction_theta_max 0.999
_diffrn_measurement_device_type 'Bruker D8 Venture Photon CCD area detector'
_diffrn_measurement_method '\w scans'
_diffrn_radiation_monochromator graphite
_diffrn_radiation_probe x-ray
_diffrn_radiation_type MoK\a
_diffrn_radiation_wavelength 0.71073
_diffrn_reflns_av_R_equivalents 0.0619
_diffrn_reflns_av_unetI/netI 0.0256
_diffrn_reflns_Laue_measured_fraction_full 0.999
_diffrn_reflns_Laue_measured_fraction_max 0.999
_diffrn_reflns_limit_h_max 15
_diffrn_reflns_limit_h_min -15
_diffrn_reflns_limit_k_max 13
_diffrn_reflns_limit_k_min -12
_diffrn_reflns_limit_l_max 17
_diffrn_reflns_limit_l_min -17
_diffrn_reflns_number 26320
_diffrn_reflns_point_group_measured_fraction_full 0.999
_diffrn_reflns_point_group_measured_fraction_max 0.999
_diffrn_reflns_theta_full 25.242
_diffrn_reflns_theta_max 27.999
_diffrn_reflns_theta_min 3.002
_diffrn_standards_interval_count .
_diffrn_standards_interval_time .
_diffrn_standards_number 0
_exptl_absorpt_coefficient_mu 22.587
_exptl_absorpt_correction_T_max 0.7457
_exptl_absorpt_correction_T_min 0.236
_exptl_absorpt_correction_type multi-scan
_exptl_absorpt_process_details 'SADABS (Sheldrick, 1996)'
_exptl_crystal_colour red
_exptl_crystal_density_diffrn 4.155
_exptl_crystal_density_method 'not measured'
_exptl_crystal_description plate
_exptl_crystal_F_000 1792
_exptl_crystal_size_max 0.45
_exptl_crystal_size_mid 0.23
_exptl_crystal_size_min 0.04
_refine_diff_density_max 2.019
_refine_diff_density_min -2.512
_refine_diff_density_rms 0.378
_refine_ls_extinction_method none
_refine_ls_goodness_of_fit_ref 1.19
_refine_ls_hydrogen_treatment constr
_refine_ls_matrix_type full
_refine_ls_number_constraints 0
_refine_ls_number_parameters 70
_refine_ls_number_reflns 2011
_refine_ls_number_restraints 48
_refine_ls_restrained_S_all 1.187
_refine_ls_R_factor_all 0.037
_refine_ls_R_factor_gt 0.0349
_refine_ls_shift/su_max 0.001
_refine_ls_shift/su_mean 0
_refine_ls_structure_factor_coef Fsqd
_refine_ls_weighting_details 'w=1/[\s^2^(Fo^2^)+(0.0376P)^2^+32.8505P] where P=(Fo^2^+2Fc^2^)/3'
_refine_ls_weighting_scheme calc
_refine_ls_wR_factor_gt 0.0838
_refine_ls_wR_factor_ref 0.0848
_reflns_Friedel_coverage 0
_reflns_number_gt 1934
_reflns_number_total 2011
_reflns_threshold_expression 'I > 2\s(I)'
_cod_data_source_file suppl_j_ncrs-2021-0398_suppl.cif
_cod_data_source_block 1
_cod_database_code 8104953
_shelx_estimated_absorpt_t_min 0.035
_shelx_estimated_absorpt_t_max 0.465
_shelx_shelxl_version_number 2018/3

loop_
_space_group_symop_operation_xyz
'x, y, z'
'-x+1/2, -y, z+1/2'
'-x, y+1/2, -z+1/2'
'x+1/2, -y+1/2, -z'
'-x, -y, -z'
'x-1/2, y, -z-1/2'
'x, -y-1/2, z-1/2'
'-x-1/2, y-1/2, z'

loop_
_atom_site_label
_atom_site_type_symbol
_atom_site_fract_x
_atom_site_fract_y
_atom_site_fract_z
_atom_site_U_iso_or_equiv
_atom_site_adp_type
_atom_site_occupancy
_atom_site_site_symmetry_order
_atom_site_calc_flag
_atom_site_refinement_flags_posn
_atom_site_refinement_flags_adp
_atom_site_refinement_flags_occupancy
_atom_site_disorder_assembly
_atom_site_disorder_group
C1 C 0.6057(5) 0.8142(6) 0.6068(5) 0.0304(18) Uani 1 1 d G U . . .
H1 H 0.665895 0.800638 0.652153 0.036 Uiso 1 1 calc R U . . .
C2 C 0.5024(6) 0.8536(6) 0.6431(4) 0.0307(17) Uani 1 1 d G U . . .
H2 H 0.492051 0.866963 0.71328 0.037 Uiso 1 1 calc R U . . .
C3 C 0.4143(5) 0.8735(6) 0.5768(6) 0.0337(18) Uani 1 1 d G U . . .
H3 H 0.343693 0.900424 0.601663 0.04 Uiso 1 1 calc R U . . .
C4 C 0.4294(5) 0.8540(6) 0.4742(5) 0.0293(17) Uani 1 1 d G U . . .
H4 H 0.369178 0.86756 0.428918 0.035 Uiso 1 1 calc R U . . .
C5 C 0.5327(6) 0.8146(6) 0.4379(4) 0.0284(18) Uani 1 1 d G U . . .
H5 H 0.54302 0.801235 0.36779 0.034 Uiso 1 1 calc R U . . .
C6 C 0.6208(4) 0.7947(6) 0.5042(5) 0.0274(17) Uani 1 1 d G U . . .
H6 H 0.691379 0.767774 0.479406 0.033 Uiso 1 1 calc R U . . .
I1 I 0.33304(5) 0.58731(6) 0.69308(4) 0.01803(15) Uani 1 1 d . . . . .
I2 I 0.38608(4) 0.52380(5) 0.41369(4) 0.01314(14) Uani 1 1 d . . . . .
Os1 Os 0.47884(3) 0.68286(3) 0.55414(2) 0.00830(11) Uani 1 1 d . . . . .

loop_
_atom_site_aniso_label
_atom_site_aniso_U_11
_atom_site_aniso_U_22
_atom_site_aniso_U_33
_atom_site_aniso_U_23
_atom_site_aniso_U_13
_atom_site_aniso_U_12
C1 0.033(3) 0.019(4) 0.040(4) 0.002(4) -0.008(3) -0.017(3)
C2 0.050(4) 0.010(4) 0.032(4) -0.006(3) 0.009(3) -0.014(4)
C3 0.035(4) 0.011(4) 0.055(4) -0.001(4) 0.012(3) -0.002(4)
C4 0.033(4) 0.009(3) 0.046(4) 0.012(4) -0.007(3) -0.007(3)
C5 0.044(4) 0.013(4) 0.028(4) 0.009(3) 0.004(3) -0.007(3)
C6 0.026(3) 0.012(3) 0.043(4) 0.003(4) 0.008(3) -0.007(3)
I1 0.0159(3) 0.0255(3) 0.0126(3) 0.0068(2) 0.0016(2) -0.0035(2)
I2 0.0140(3) 0.0117(3) 0.0138(3) -0.00357(19) -0.00664(19) 0.00284(19)
Os1 0.01041(18) 0.00645(17) 0.00804(18) -0.00089(10) 0.00035(10) -0.00080(10)

loop_
_atom_type_symbol
_atom_type_description
_atom_type_scat_dispersion_real
_atom_type_scat_dispersion_imag
_atom_type_scat_source
C C 0.0033 0.0016 'International Tables Vol C Tables 4.2.6.8 and 6.1.1.4'
H H 0 0 'International Tables Vol C Tables 4.2.6.8 and 6.1.1.4'
I I -0.4742 1.8119 'International Tables Vol C Tables 4.2.6.8 and 6.1.1.4'
Os Os -1.2165 7.603 'International Tables Vol C Tables 4.2.6.8 and 6.1.1.4'

loop_
_geom_angle_atom_site_label_1
_geom_angle_atom_site_label_2
_geom_angle_atom_site_label_3
_geom_angle
_geom_angle_site_symmetry_1
_geom_angle_site_symmetry_3
C2 C1 C6 120 . .
C2 C1 Os1 71.2(2) . .
C6 C1 Os1 71.4(2) . .
C2 C1 H1 120 . .
C6 C1 H1 120 . .
Os1 C1 H1 129.8 . .
C1 C2 C3 120 . .
C1 C2 Os1 71.3(2) . .
C3 C2 Os1 71.3(2) . .
C1 C2 H2 120 . .
C3 C2 H2 120 . .
Os1 C2 H2 129.8 . .
C2 C3 C4 120 . .
C2 C3 Os1 71.3(2) . .
C4 C3 Os1 71.4(2) . .
C2 C3 H3 120 . .
C4 C3 H3 120 . .
Os1 C3 H3 129.8 . .
C3 C4 C5 120 . .
C3 C4 Os1 71.2(2) . .
C5 C4 Os1 71.4(2) . .
C3 C4 H4 120 . .
C5 C4 H4 120 . .
Os1 C4 H4 129.9 . .
C4 C5 C6 120 . .
C4 C5 Os1 71.3(2) . .
C6 C5 Os1 71.3(2) . .
C4 C5 H5 120 . .
C6 C5 H5 120 . .
Os1 C5 H5 129.9 . .
C5 C6 C1 120 . .
C5 C6 Os1 71.4(2) . .
C1 C6 Os1 71.2(2) . .
C5 C6 H6 120 . .
C1 C6 H6 120 . .
Os1 C6 H6 129.9 . .
Os1 I2 Os1 97.896(18) . 5_666
C2 Os1 C3 37.43(10) . .
C2 Os1 C1 37.42(9) . .
C3 Os1 C1 67.49(14) . .
C2 Os1 C4 67.48(14) . .
C3 Os1 C4 37.40(10) . .
C1 Os1 C4 79.75(13) . .
C2 Os1 C6 67.47(14) . .
C3 Os1 C6 79.75(13) . .
C1 Os1 C6 37.39(10) . .
C4 Os1 C6 67.41(13) . .
C2 Os1 C5 79.75(13) . .
C3 Os1 C5 67.44(14) . .
C1 Os1 C5 67.43(13) . .
C4 Os1 C5 37.37(9) . .
C6 Os1 C5 37.36(9) . .
C2 Os1 I1 91.06(16) . .
C3 Os1 I1 90.99(17) . .
C1 Os1 I1 117.60(19) . .
C4 Os1 I1 117.42(19) . .
C6 Os1 I1 154.96(19) . .
C5 Os1 I1 154.75(18) . .
C2 Os1 I2 158.3(2) . .
C3 Os1 I2 120.9(2) . .
C1 Os1 I2 153.12(19) . .
C4 Os1 I2 93.51(17) . .
C6 Os1 I2 116.07(18) . .
C5 Os1 I2 91.41(16) . .
I1 Os1 I2 88.69(2) . .
C2 Os1 I2 119.6(2) . 5_666
C3 Os1 I2 157.0(2) . 5_666
C1 Os1 I2 92.30(17) . 5_666
C4 Os1 I2 153.30(19) . 5_666
C6 Os1 I2 90.80(15) . 5_666
C5 Os1 I2 116.12(18) . 5_666
I1 Os1 I2 88.91(2) . 5_666
I2 Os1 I2 82.104(18) . 5_666

loop_
_geom_bond_atom_site_label_1
_geom_bond_atom_site_label_2
_geom_bond_distance
_geom_bond_site_symmetry_2
C1 C2 1.39 .
C1 C6 1.39 .
C1 Os1 2.167(6) .
C1 H1 0.95 .
C2 C3 1.39 .
C2 Os1 2.166(6) .
C2 H2 0.95 .
C3 C4 1.39 .
C3 Os1 2.167(6) .
C3 H3 0.95 .
C4 C5 1.39 .
C4 Os1 2.169(6) .
C4 H4 0.95 .
C5 C6 1.39 .
C5 Os1 2.170(6) .
C5 H5 0.95 .
C6 Os1 2.170(6) .
C6 H6 0.95 .
I1 Os1 2.7309(6) .
I2 Os1 2.7389(6) .
I2 Os1 2.7397(6) 5_666

loop_
_geom_torsion_atom_site_label_1
_geom_torsion_atom_site_label_2
_geom_torsion_atom_site_label_3
_geom_torsion_atom_site_label_4
_geom_torsion
_geom_torsion_site_symmetry_1
_geom_torsion_site_symmetry_2
_geom_torsion_site_symmetry_3
_geom_torsion_site_symmetry_4
C6 C1 C2 C3 0 . . . .
Os1 C1 C2 C3 -54.18(19) . . . .
C6 C1 C2 Os1 54.18(19) . . . .
C1 C2 C3 C4 0 . . . .
Os1 C2 C3 C4 -54.19(19) . . . .
C1 C2 C3 Os1 54.19(19) . . . .
C2 C3 C4 C5 0 . . . .
Os1 C3 C4 C5 -54.13(19) . . . .
C2 C3 C4 Os1 54.13(19) . . . .
C3 C4 C5 C6 0 . . . .
Os1 C4 C5 C6 -54.05(19) . . . .
C3 C4 C5 Os1 54.05(19) . . . .
C4 C5 C6 C1 0 . . . .
Os1 C5 C6 C1 -54.04(19) . . . .
C4 C5 C6 Os1 54.04(19) . . . .
C2 C1 C6 C5 0 . . . .
Os1 C1 C6 C5 54.1(2) . . . .
C2 C1 C6 Os1 -54.1(2) . . . .
